data_7058769
loop_
_publ_author_name
'Hayashi, Satoko'
'Uegaito, Manabu'
'Nishide, Taro'
'Tanaka, Eiichiro'
'Nakanishi, Waro'
'Sasamori, Takahiro'
'Tokitoh, Norihiro'
'Minoura, Mao'

_publ_section_title
;
 Nature of the E&#x22EF;E&#x2032; interactions (E, E&#x2032; = O, S, Se,
 and Te) at naphthalene 1,8-positions with fine details of the structures:
 experimental and theoretical investigations
;
_journal_issue 36
_journal_name_full 'New Journal of Chemistry'
_journal_page_first 14224
_journal_paper_doi 10.1039/C9NJ02198A
_journal_volume 43
_journal_year 2019
_chemical_formula_moiety 'C22 H16 S Te'
_chemical_formula_sum 'C22 H16 S Te'
_chemical_formula_weight 440.01
_space_group_crystal_system triclinic
_space_group_IT_number 2
_space_group_name_Hall '-P 1'
_space_group_name_H-M_alt 'P -1'
_symmetry_space_group_name_Hall '-P 1'
_symmetry_space_group_name_H-M 'P -1'
_atom_sites_solution_hydrogens difmap
_audit_creation_method SHELXL-2014/7
_audit_update_record
;
2019-07-25 deposited with the CCDC.    2019-08-08 downloaded from the CCDC.
;
_cell_angle_alpha 73.943(8)
_cell_angle_beta 87.143(9)
_cell_angle_gamma 66.842(7)
_cell_formula_units_Z 4
_cell_length_a 9.941(2)
_cell_length_b 11.200(2)
_cell_length_c 17.991(4)
_cell_measurement_reflns_used 5321
_cell_measurement_temperature 103(2)
_cell_measurement_theta_max 29.1292
_cell_measurement_theta_min 2.4449
_cell_volume 1765.9(6)
_computing_cell_refinement CrystalClear
_computing_data_collection CrystalClear
_computing_data_reduction CrystalClear
_computing_molecular_graphics 'Yadokari-XG 2011 (Wakita Nemoto et al., 2011)'
_computing_publication_material 'Yadokari-XG 2011 (Wakita,Nemoto et al., 2011)'
_computing_structure_refinement 'SHELXL-2014/7 (Sheldrick, 2014)'
_computing_structure_solution 'SHELXT-2014/7 (Sheldrick, 2014)'
_diffrn_ambient_temperature 103(2)
_diffrn_detector_area_resol_mean 7.31
_diffrn_measured_fraction_theta_full 0.973
_diffrn_measured_fraction_theta_max 0.971
_diffrn_measurement_device_type 'Rigaku Mercury'
_diffrn_measurement_method \w
_diffrn_radiation_monochromator graphite
_diffrn_radiation_source 'fine-focus sealed tube'
_diffrn_radiation_type MoK\a
_diffrn_radiation_wavelength 0.7107
_diffrn_reflns_av_R_equivalents 0.0181
_diffrn_reflns_av_unetI/netI 0.0297
_diffrn_reflns_Laue_measured_fraction_full 0.973
_diffrn_reflns_Laue_measured_fraction_max 0.971
_diffrn_reflns_limit_h_max 12
_diffrn_reflns_limit_h_min -10
_diffrn_reflns_limit_k_max 13
_diffrn_reflns_limit_k_min -13
_diffrn_reflns_limit_l_max 21
_diffrn_reflns_limit_l_min -21
_diffrn_reflns_number 11921
_diffrn_reflns_point_group_measured_fraction_full 0.973
_diffrn_reflns_point_group_measured_fraction_max 0.971
_diffrn_reflns_theta_full 25.241
_diffrn_reflns_theta_max 25.499
_diffrn_reflns_theta_min 2.445
_exptl_absorpt_coefficient_mu 1.802
_exptl_absorpt_correction_T_max 0.840
_exptl_absorpt_correction_T_min 0.662
_exptl_absorpt_correction_type multi-scan
_exptl_absorpt_process_details 'Jacobson, R. (1998) Private communication'
_exptl_crystal_colour yellow
_exptl_crystal_density_diffrn 1.655
_exptl_crystal_description prism
_exptl_crystal_F_000 864
_exptl_crystal_size_max 0.250
_exptl_crystal_size_mid 0.150
_exptl_crystal_size_min 0.100
_refine_diff_density_max 0.608
_refine_diff_density_min -0.459
_refine_diff_density_rms 0.089
_refine_ls_extinction_method none
_refine_ls_goodness_of_fit_ref 1.176
_refine_ls_hydrogen_treatment refall
_refine_ls_matrix_type full
_refine_ls_number_parameters 561
_refine_ls_number_reflns 6382
_refine_ls_number_restraints 0
_refine_ls_restrained_S_all 1.176
_refine_ls_R_factor_all 0.0368
_refine_ls_R_factor_gt 0.0310
_refine_ls_shift/su_max 0.001
_refine_ls_shift/su_mean 0.000
_refine_ls_structure_factor_coef Fsqd
_refine_ls_weighting_details 'w=1/[\s^2^(Fo^2^)+5.6119P] where P=(Fo^2^+2Fc^2^)/3'
_refine_ls_weighting_scheme calc
_refine_ls_wR_factor_gt 0.0608
_refine_ls_wR_factor_ref 0.0630
_reflns_Friedel_coverage 0.000
_reflns_number_gt 5744
_reflns_number_total 6382
_reflns_threshold_expression 'I > 2\s(I)'
_cod_data_source_file c9nj02198a2.cif
_cod_data_source_block 3e_PhS-PhTe-Nap
_cod_depositor_comments 'Adding full bibliography for 7058768--7058773.cif.'
_cod_original_cell_volume 1766.0(7)
_cod_database_code 7058769
_shelx_shelxl_version_number 2014/7
_shelx_space_group_comment
;
The symmetry employed for this shelxl refinement is uniquely defined
by the following loop, which should always be used as a source of
symmetry information in preference to the above space-group names.
They are only intended as comments.
;
_shelx_estimated_absorpt_t_min 0.662
_shelx_estimated_absorpt_t_max 0.840

loop_
_space_group_symop_operation_xyz
'x, y, z'
'-x, -y, -z'

loop_
_atom_site_label
_atom_site_type_symbol
_atom_site_fract_x
_atom_site_fract_y
_atom_site_fract_z
_atom_site_U_iso_or_equiv
_atom_site_adp_type
_atom_site_occupancy
_atom_site_site_symmetry_order
_atom_site_calc_flag
Te1 Te 1.15557(3) 0.60249(3) -0.37275(2) 0.01610(7) Uani 1 1 d
C1 C 1.0966(4) 0.6381(4) -0.4919(2) 0.0146(8) Uani 1 1 d
C2 C 1.1598(4) 0.5291(4) -0.5228(2) 0.0172(8) Uani 1 1 d
H1 H 1.214(4) 0.439(4) -0.489(2) 0.006(9) Uiso 1 1 d
C3 C 1.1438(4) 0.5438(4) -0.6022(2) 0.0205(9) Uani 1 1 d
H2 H 1.191(5) 0.471(5) -0.622(3) 0.031(13) Uiso 1 1 d
C4 C 1.0666(4) 0.6681(4) -0.6519(2) 0.0189(8) Uani 1 1 d
H3 H 1.058(4) 0.676(4) -0.705(2) 0.016(10) Uiso 1 1 d
C5 C 0.9963(4) 0.7810(4) -0.6232(2) 0.0155(8) Uani 1 1 d
C6 C 0.9140(4) 0.9085(4) -0.6758(2) 0.0210(9) Uani 1 1 d
H4 H 0.914(5) 0.914(4) -0.730(3) 0.027(12) Uiso 1 1 d
C7 C 0.8428(4) 1.0211(4) -0.6511(2) 0.0205(9) Uani 1 1 d
H5 H 0.788(5) 1.105(4) -0.688(2) 0.020(11) Uiso 1 1 d
C8 C 0.8455(4) 1.0087(4) -0.5712(2) 0.0197(9) Uani 1 1 d
H6 H 0.790(4) 1.083(4) -0.554(2) 0.015(10) Uiso 1 1 d
C9 C 0.9207(4) 0.8867(4) -0.5181(2) 0.0162(8) Uani 1 1 d
C10 C 1.0063(4) 0.7674(4) -0.5416(2) 0.0138(8) Uani 1 1 d
S1 S 0.88999(10) 0.88004(9) -0.41908(6) 0.0160(2) Uani 1 1 d
C11 C 1.3370(4) 0.4143(4) -0.3640(2) 0.0164(8) Uani 1 1 d
C12 C 1.3267(5) 0.2938(4) -0.3230(2) 0.0240(9) Uani 1 1 d
H7 H 1.235(5) 0.293(4) -0.305(3) 0.025(12) Uiso 1 1 d
C13 C 1.4457(5) 0.1716(5) -0.3128(3) 0.0277(10) Uani 1 1 d
H8 H 1.441(6) 0.091(5) -0.289(3) 0.047(16) Uiso 1 1 d
C14 C 1.5772(5) 0.1688(5) -0.3435(3) 0.0277(10) Uani 1 1 d
H9 H 1.663(5) 0.082(4) -0.341(2) 0.020(11) Uiso 1 1 d
C15 C 1.5885(5) 0.2887(5) -0.3848(3) 0.0248(10) Uani 1 1 d
H10 H 1.676(5) 0.285(5) -0.403(3) 0.035(14) Uiso 1 1 d
C16 C 1.4695(4) 0.4108(4) -0.3947(2) 0.0205(9) Uani 1 1 d
H11 H 1.479(4) 0.492(4) -0.425(2) 0.020(11) Uiso 1 1 d
C17 C 0.7397(4) 0.8289(4) -0.4064(2) 0.0159(8) Uani 1 1 d
C18 C 0.6619(4) 0.8243(4) -0.4663(2) 0.0174(8) Uani 1 1 d
H12 H 0.684(4) 0.848(4) -0.515(2) 0.013(10) Uiso 1 1 d
C19 C 0.5467(5) 0.7826(4) -0.4507(2) 0.0209(9) Uani 1 1 d
H13 H 0.497(5) 0.779(5) -0.493(3) 0.033(13) Uiso 1 1 d
C20 C 0.5072(5) 0.7477(4) -0.3755(3) 0.0220(9) Uani 1 1 d
H14 H 0.433(5) 0.722(5) -0.370(3) 0.031(13) Uiso 1 1 d
C21 C 0.5835(5) 0.7545(4) -0.3157(2) 0.0219(9) Uani 1 1 d
H15 H 0.559(5) 0.727(5) -0.264(3) 0.033(13) Uiso 1 1 d
C22 C 0.7002(4) 0.7939(4) -0.3303(2) 0.0189(8) Uani 1 1 d
H16 H 0.753(4) 0.791(4) -0.289(2) 0.009(9) Uiso 1 1 d
Te2 Te 0.86287(3) 0.78799(2) 0.11041(2) 0.01621(7) Uani 1 1 d
C23 C 0.9065(4) 0.8516(4) -0.0091(2) 0.0140(8) Uani 1 1 d
C24 C 0.8368(4) 0.9865(4) -0.0473(2) 0.0181(8) Uani 1 1 d
H17 H 0.785(4) 1.044(4) -0.020(2) 0.013(10) Uiso 1 1 d
C25 C 0.8338(4) 1.0368(4) -0.1282(2) 0.0197(9) Uani 1 1 d
H18 H 0.781(5) 1.126(5) -0.150(3) 0.034(13) Uiso 1 1 d
C26 C 0.8999(4) 0.9490(4) -0.1713(2) 0.0183(8) Uani 1 1 d
H19 H 0.896(4) 0.976(4) -0.225(2) 0.004(9) Uiso 1 1 d
C27 C 0.9814(4) 0.8105(4) -0.1354(2) 0.0150(8) Uani 1 1 d
C28 C 1.0551(4) 0.7225(4) -0.1806(2) 0.0183(8) Uani 1 1 d
H20 H 1.040(5) 0.760(5) -0.235(3) 0.037(14) Uiso 1 1 d
C29 C 1.1420(5) 0.5906(4) -0.1484(2) 0.0195(9) Uani 1 1 d
H21 H 1.196(5) 0.536(5) -0.178(3) 0.029(12) Uiso 1 1 d
C30 C 1.1586(4) 0.5399(4) -0.0672(2) 0.0176(8) Uani 1 1 d
H22 H 1.223(5) 0.444(5) -0.039(3) 0.037(14) Uiso 1 1 d
C31 C 1.0866(4) 0.6198(4) -0.0202(2) 0.0148(8) Uani 1 1 d
C32 C 0.9910(4) 0.7596(4) -0.0522(2) 0.0139(8) Uani 1 1 d
S2 S 1.11855(10) 0.54243(9) 0.08133(5) 0.0158(2) Uani 1 1 d
C33 C 0.6920(4) 0.9772(4) 0.1109(2) 0.0142(8) Uani 1 1 d
C34 C 0.5454(4) 0.9993(4) 0.0984(2) 0.0181(8) Uani 1 1 d
H23 H 0.518(4) 0.938(4) 0.085(2) 0.005(9) Uiso 1 1 d
C35 C 0.4356(5) 1.1204(4) 0.1031(2) 0.0216(9) Uani 1 1 d
H24 H 0.342(6) 1.135(5) 0.091(3) 0.038(14) Uiso 1 1 d
C36 C 0.4710(5) 1.2178(4) 0.1206(2) 0.0217(9) Uani 1 1 d
H25 H 0.398(5) 1.295(5) 0.122(3) 0.026(12) Uiso 1 1 d
C37 C 0.6143(5) 1.1959(4) 0.1341(2) 0.0209(9) Uani 1 1 d
H26 H 0.638(5) 1.253(5) 0.152(3) 0.031(13) Uiso 1 1 d
C38 C 0.7245(4) 1.0766(4) 0.1292(2) 0.0174(8) Uani 1 1 d
H27 H 0.829(5) 1.061(4) 0.141(2) 0.016(10) Uiso 1 1 d
C39 C 1.2589(4) 0.5864(4) 0.1081(2) 0.0162(8) Uani 1 1 d
C40 C 1.2879(5) 0.5590(4) 0.1872(2) 0.0219(9) Uani 1 1 d
H28 H 1.230(5) 0.520(4) 0.225(3) 0.028(12) Uiso 1 1 d
C41 C 1.3992(5) 0.5849(4) 0.2131(3) 0.0286(10) Uani 1 1 d
H29 H 1.410(5) 0.564(4) 0.265(3) 0.026(12) Uiso 1 1 d
C42 C 1.4804(5) 0.6400(4) 0.1620(3) 0.0263(10) Uani 1 1 d
H30 H 1.553(5) 0.659(4) 0.180(2) 0.018(11) Uiso 1 1 d
C43 C 1.4512(5) 0.6690(4) 0.0824(3) 0.0237(9) Uani 1 1 d
H31 H 1.503(5) 0.702(4) 0.049(3) 0.022(12) Uiso 1 1 d
C44 C 1.3415(4) 0.6411(4) 0.0552(2) 0.0196(8) Uani 1 1 d
H32 H 1.326(4) 0.660(4) 0.002(3) 0.018(11) Uiso 1 1 d

loop_
_atom_site_aniso_label
_atom_site_aniso_U_11
_atom_site_aniso_U_22
_atom_site_aniso_U_33
_atom_site_aniso_U_23
_atom_site_aniso_U_13
_atom_site_aniso_U_12
Te1 0.01590(14) 0.01700(14) 0.01478(13) -0.00652(10) -0.00055(10) -0.00428(11)
C1 0.013(2) 0.019(2) 0.0135(19) -0.0063(15) 0.0012(15) -0.0069(16)
C2 0.014(2) 0.017(2) 0.021(2) -0.0069(17) -0.0004(16) -0.0056(17)
C3 0.015(2) 0.025(2) 0.024(2) -0.0144(19) 0.0037(17) -0.0059(18)
C4 0.015(2) 0.030(2) 0.014(2) -0.0108(17) 0.0035(16) -0.0088(18)
C5 0.0072(18) 0.020(2) 0.019(2) -0.0034(16) 0.0011(15) -0.0061(16)
C6 0.015(2) 0.028(2) 0.021(2) -0.0040(18) 0.0027(16) -0.0118(18)
C7 0.013(2) 0.018(2) 0.025(2) 0.0005(18) 0.0006(17) -0.0042(17)
C8 0.014(2) 0.017(2) 0.028(2) -0.0056(18) 0.0029(17) -0.0062(17)
C9 0.0118(19) 0.021(2) 0.018(2) -0.0057(16) 0.0032(15) -0.0087(17)
C10 0.0099(19) 0.0169(19) 0.0180(19) -0.0054(15) 0.0032(15) -0.0087(16)
S1 0.0144(5) 0.0169(5) 0.0194(5) -0.0095(4) 0.0028(4) -0.0063(4)
C11 0.015(2) 0.020(2) 0.0134(19) -0.0073(16) -0.0028(15) -0.0037(17)
C12 0.025(2) 0.023(2) 0.023(2) -0.0064(18) -0.0002(18) -0.008(2)
C13 0.031(3) 0.019(2) 0.026(2) -0.0036(19) -0.0014(19) -0.004(2)
C14 0.026(3) 0.023(2) 0.028(2) -0.0122(19) -0.0089(19) 0.002(2)
C15 0.020(2) 0.031(3) 0.028(2) -0.019(2) 0.0016(18) -0.008(2)
C16 0.020(2) 0.022(2) 0.021(2) -0.0060(17) -0.0025(17) -0.0106(19)
C17 0.015(2) 0.0122(19) 0.022(2) -0.0080(16) 0.0042(16) -0.0046(16)
C18 0.018(2) 0.018(2) 0.015(2) -0.0027(16) 0.0021(16) -0.0061(17)
C19 0.019(2) 0.022(2) 0.024(2) -0.0091(18) 0.0008(17) -0.0093(18)
C20 0.015(2) 0.019(2) 0.032(2) -0.0073(18) 0.0049(18) -0.0067(18)
C21 0.024(2) 0.016(2) 0.023(2) -0.0064(17) 0.0075(18) -0.0054(18)
C22 0.019(2) 0.019(2) 0.017(2) -0.0070(16) -0.0003(16) -0.0040(17)
Te2 0.01604(14) 0.01372(13) 0.01560(13) -0.00444(10) 0.00198(10) -0.00241(11)
C23 0.0116(19) 0.018(2) 0.0131(18) -0.0045(15) 0.0011(14) -0.0064(16)
C24 0.015(2) 0.015(2) 0.023(2) -0.0058(17) 0.0040(16) -0.0048(17)
C25 0.015(2) 0.015(2) 0.022(2) 0.0008(17) -0.0003(16) -0.0030(17)
C26 0.015(2) 0.024(2) 0.017(2) -0.0022(17) -0.0002(16) -0.0104(17)
C27 0.0098(19) 0.019(2) 0.019(2) -0.0054(16) 0.0004(15) -0.0089(16)
C28 0.013(2) 0.024(2) 0.020(2) -0.0088(17) -0.0007(16) -0.0075(17)
C29 0.019(2) 0.021(2) 0.023(2) -0.0132(18) 0.0046(17) -0.0077(18)
C30 0.014(2) 0.017(2) 0.023(2) -0.0084(17) 0.0014(16) -0.0052(17)
C31 0.014(2) 0.0141(19) 0.0166(19) -0.0030(15) -0.0008(15) -0.0064(16)
C32 0.0132(19) 0.0159(19) 0.0173(19) -0.0062(15) 0.0011(15) -0.0095(16)
S2 0.0148(5) 0.0118(5) 0.0179(5) -0.0026(4) 0.0001(4) -0.0031(4)
C33 0.014(2) 0.0103(18) 0.0136(18) -0.0019(15) 0.0011(15) -0.0003(15)
C34 0.017(2) 0.024(2) 0.020(2) -0.0113(17) 0.0040(16) -0.0121(18)
C35 0.012(2) 0.024(2) 0.024(2) -0.0070(18) 0.0003(17) -0.0015(18)
C36 0.022(2) 0.015(2) 0.022(2) -0.0095(17) 0.0015(17) 0.0017(18)
C37 0.025(2) 0.017(2) 0.019(2) -0.0062(17) -0.0005(17) -0.0063(18)
C38 0.016(2) 0.021(2) 0.016(2) -0.0053(16) -0.0007(15) -0.0080(17)
C39 0.015(2) 0.0099(18) 0.020(2) -0.0065(15) -0.0018(15) 0.0012(16)
C40 0.024(2) 0.016(2) 0.020(2) -0.0074(17) -0.0019(17) 0.0002(18)
C41 0.033(3) 0.023(2) 0.021(2) -0.0073(19) -0.0101(19) 0.000(2)
C42 0.019(2) 0.020(2) 0.038(3) -0.0127(19) -0.0129(19) 0.0001(19)
C43 0.017(2) 0.021(2) 0.035(3) -0.0121(19) 0.0039(19) -0.0070(19)
C44 0.018(2) 0.019(2) 0.019(2) -0.0059(17) -0.0010(16) -0.0038(17)

loop_
_atom_type_symbol
_atom_type_description
_atom_type_scat_dispersion_real
_atom_type_scat_dispersion_imag
_atom_type_scat_source
C C 0.0033 0.0016 'International Tables Vol C Tables 4.2.6.8 and 6.1.1.4'
H H 0.0000 0.0000 'International Tables Vol C Tables 4.2.6.8 and 6.1.1.4'
S S 0.1246 0.1234 'International Tables Vol C Tables 4.2.6.8 and 6.1.1.4'
Te Te -0.5308 1.6751 'International Tables Vol C Tables 4.2.6.8 and 6.1.1.4'

loop_
_geom_angle_atom_site_label_1
_geom_angle_atom_site_label_2
_geom_angle_atom_site_label_3
_geom_angle
C1 Te1 C11 94.96(14)
C2 C1 C10 119.2(3)
C2 C1 Te1 116.6(3)
C10 C1 Te1 124.1(3)
C1 C2 C3 121.8(4)
C1 C2 H1 120(2)
C3 C2 H1 118(2)
C4 C3 C2 120.2(4)
C4 C3 H2 119(3)
C2 C3 H2 120(3)
C3 C4 C5 120.2(4)
C3 C4 H3 119(2)
C5 C4 H3 121(2)
C4 C5 C6 119.1(4)
C4 C5 C10 120.6(3)
C6 C5 C10 120.2(4)
C7 C6 C5 121.7(4)
C7 C6 H4 121(3)
C5 C6 H4 118(3)
C6 C7 C8 119.0(4)
C6 C7 H5 119(3)
C8 C7 H5 122(3)
C9 C8 C7 121.3(4)
C9 C8 H6 119(3)
C7 C8 H6 119(3)
C8 C9 C10 121.7(4)
C8 C9 S1 116.2(3)
C10 C9 S1 121.7(3)
C1 C10 C5 117.7(3)
C1 C10 C9 126.5(3)
C5 C10 C9 115.8(3)
C9 S1 C17 100.86(18)
C12 C11 C16 119.0(4)
C12 C11 Te1 119.9(3)
C16 C11 Te1 121.0(3)
C13 C12 C11 120.7(4)
C13 C12 H7 119(3)
C11 C12 H7 121(3)
C12 C13 C14 120.0(4)
C12 C13 H8 123(3)
C14 C13 H8 117(3)
C13 C14 C15 119.7(4)
C13 C14 H9 122(2)
C15 C14 H9 118(2)
C16 C15 C14 120.2(4)
C16 C15 H10 121(3)
C14 C15 H10 118(3)
C15 C16 C11 120.3(4)
C15 C16 H11 119(3)
C11 C16 H11 121(3)
C18 C17 C22 119.8(4)
C18 C17 S1 124.1(3)
C22 C17 S1 116.1(3)
C17 C18 C19 120.0(4)
C17 C18 H12 121(3)
C19 C18 H12 119(3)
C20 C19 C18 120.4(4)
C20 C19 H13 122(3)
C18 C19 H13 118(3)
C19 C20 C21 119.5(4)
C19 C20 H14 116(3)
C21 C20 H14 125(3)
C20 C21 C22 120.6(4)
C20 C21 H15 119(3)
C22 C21 H15 120(3)
C21 C22 C17 119.6(4)
C21 C22 H16 119(2)
C17 C22 H16 122(2)
C33 Te2 C23 95.47(14)
C24 C23 C32 119.0(3)
C24 C23 Te2 117.1(3)
C32 C23 Te2 123.6(3)
C23 C24 C25 122.5(4)
C23 C24 H17 119(3)
C25 C24 H17 119(3)
C26 C25 C24 119.4(4)
C26 C25 H18 123(3)
C24 C25 H18 118(3)
C25 C26 C27 120.9(4)
C25 C26 H19 123(2)
C27 C26 H19 116(2)
C28 C27 C26 120.2(4)
C28 C27 C32 120.1(4)
C26 C27 C32 119.8(4)
C29 C28 C27 122.1(4)
C29 C28 H20 121(3)
C27 C28 H20 116(3)
C28 C29 C30 118.9(4)
C28 C29 H21 122(3)
C30 C29 H21 119(3)
C31 C30 C29 121.5(4)
C31 C30 H22 115(3)
C29 C30 H22 123(3)
C30 C31 C32 121.3(4)
C30 C31 S2 116.6(3)
C32 C31 S2 122.1(3)
C23 C32 C31 126.2(3)
C23 C32 C27 117.8(3)
C31 C32 C27 116.0(3)
C39 S2 C31 103.74(18)
C38 C33 C34 119.2(3)
C38 C33 Te2 120.4(3)
C34 C33 Te2 120.3(3)
C35 C34 C33 119.4(4)
C35 C34 H23 118(2)
C33 C34 H23 123(2)
C36 C35 C34 120.2(4)
C36 C35 H24 122(3)
C34 C35 H24 118(3)
C37 C36 C35 120.6(4)
C37 C36 H25 121(3)
C35 C36 H25 118(3)
C36 C37 C38 119.8(4)
C36 C37 H26 121(3)
C38 C37 H26 119(3)
C37 C38 C33 120.8(4)
C37 C38 H27 119(2)
C33 C38 H27 120(2)
C40 C39 C44 119.9(4)
C40 C39 S2 116.0(3)
C44 C39 S2 124.1(3)
C41 C40 C39 119.8(4)
C41 C40 H28 119(3)
C39 C40 H28 121(3)
C42 C41 C40 121.1(4)
C42 C41 H29 125(3)
C40 C41 H29 114(3)
C41 C42 C43 119.5(4)
C41 C42 H30 120(3)
C43 C42 H30 120(3)
C44 C43 C42 120.3(4)
C44 C43 H31 119(3)
C42 C43 H31 121(3)
C43 C44 C39 119.4(4)
C43 C44 H32 118(3)
C39 C44 H32 122(3)

loop_
_geom_bond_atom_site_label_1
_geom_bond_atom_site_label_2
_geom_bond_distance
Te1 C1 2.136(4)
Te1 C11 2.139(4)
C1 C2 1.390(5)
C1 C10 1.430(5)
C2 C3 1.403(6)
C2 H1 0.98(4)
C3 C4 1.366(6)
C3 H2 0.93(5)
C4 C5 1.409(5)
C4 H3 0.94(4)
C5 C6 1.420(6)
C5 C10 1.438(5)
C6 C7 1.365(6)
C6 H4 0.97(5)
C7 C8 1.406(6)
C7 H5 0.96(4)
C8 C9 1.373(6)
C8 H6 0.93(4)
C9 C10 1.439(5)
C9 S1 1.778(4)
S1 C17 1.783(4)
C11 C12 1.389(6)
C11 C16 1.393(6)
C12 C13 1.384(6)
C12 H7 0.96(5)
C13 C14 1.387(7)
C13 H8 0.91(5)
C14 C15 1.387(6)
C14 H9 1.00(4)
C15 C16 1.384(6)
C15 H10 0.90(5)
C16 H11 0.96(4)
C17 C18 1.381(5)
C17 C22 1.397(5)
C18 C19 1.387(6)
C18 H12 0.88(4)
C19 C20 1.383(6)
C19 H13 0.95(5)
C20 C21 1.384(6)
C20 H14 0.88(5)
C21 C22 1.385(6)
C21 H15 0.95(5)
C22 H16 0.92(4)
Te2 C33 2.134(4)
Te2 C23 2.149(4)
C23 C24 1.373(5)
C23 C32 1.438(5)
C24 C25 1.405(6)
C24 H17 0.90(4)
C25 C26 1.365(6)
C25 H18 0.90(5)
C26 C27 1.410(6)
C26 H19 0.93(4)
C27 C28 1.410(5)
C27 C32 1.440(5)
C28 C29 1.355(6)
C28 H20 0.95(5)
C29 C30 1.406(6)
C29 H21 0.91(5)
C30 C31 1.372(5)
C30 H22 1.00(5)
C31 C32 1.438(5)
C31 S2 1.777(4)
S2 C39 1.777(4)
C33 C38 1.396(5)
C33 C34 1.398(5)
C34 C35 1.388(6)
C34 H23 0.92(4)
C35 C36 1.386(6)
C35 H24 0.91(5)
C36 C37 1.369(6)
C36 H25 0.89(5)
C37 C38 1.378(6)
C37 H26 0.90(5)
C38 H27 1.01(4)
C39 C40 1.390(5)
C39 C44 1.397(6)
C40 C41 1.380(6)
C40 H28 0.99(5)
C41 C42 1.372(7)
C41 H29 0.89(5)
C42 C43 1.396(6)
C42 H30 0.93(4)
C43 C44 1.391(6)
C43 H31 0.87(4)
C44 H32 0.93(4)

loop_
_geom_torsion_atom_site_label_1
_geom_torsion_atom_site_label_2
_geom_torsion_atom_site_label_3
_geom_torsion_atom_site_label_4
_geom_torsion
C10 C1 C2 C3 3.4(6)
Te1 C1 C2 C3 -172.2(3)
C1 C2 C3 C4 1.1(6)
C2 C3 C4 C5 -3.2(6)
C3 C4 C5 C6 -178.6(4)
C3 C4 C5 C10 0.8(6)
C4 C5 C6 C7 179.5(4)
C10 C5 C6 C7 0.2(6)
C5 C6 C7 C8 -3.1(6)
C6 C7 C8 C9 1.5(6)
C7 C8 C9 C10 3.1(6)
C7 C8 C9 S1 -170.0(3)
C2 C1 C10 C5 -5.6(5)
Te1 C1 C10 C5 169.6(3)
C2 C1 C10 C9 173.1(4)
Te1 C1 C10 C9 -11.7(5)
C4 C5 C10 C1 3.7(5)
C6 C5 C10 C1 -177.0(3)
C4 C5 C10 C9 -175.2(3)
C6 C5 C10 C9 4.2(5)
C8 C9 C10 C1 175.4(4)
S1 C9 C10 C1 -11.8(5)
C8 C9 C10 C5 -5.8(5)
S1 C9 C10 C5 166.9(3)
C8 C9 S1 C17 90.3(3)
C10 C9 S1 C17 -82.8(3)
C16 C11 C12 C13 -0.2(6)
Te1 C11 C12 C13 -176.1(3)
C11 C12 C13 C14 0.1(7)
C12 C13 C14 C15 -0.3(7)
C13 C14 C15 C16 0.6(6)
C14 C15 C16 C11 -0.7(6)
C12 C11 C16 C15 0.5(6)
Te1 C11 C16 C15 176.3(3)
C9 S1 C17 C18 -10.1(4)
C9 S1 C17 C22 170.8(3)
C22 C17 C18 C19 -1.2(6)
S1 C17 C18 C19 179.8(3)
C17 C18 C19 C20 1.1(6)
C18 C19 C20 C21 0.0(6)
C19 C20 C21 C22 -1.0(6)
C20 C21 C22 C17 0.9(6)
C18 C17 C22 C21 0.2(6)
S1 C17 C22 C21 179.3(3)
C32 C23 C24 C25 5.9(6)
Te2 C23 C24 C25 -167.8(3)
C23 C24 C25 C26 1.3(6)
C24 C25 C26 C27 -5.4(6)
C25 C26 C27 C28 -176.7(4)
C25 C26 C27 C32 2.3(6)
C26 C27 C28 C29 175.9(4)
C32 C27 C28 C29 -3.1(6)
C27 C28 C29 C30 0.2(6)
C28 C29 C30 C31 1.5(6)
C29 C30 C31 C32 -0.2(6)
C29 C30 C31 S2 -179.7(3)
C24 C23 C32 C31 170.9(4)
Te2 C23 C32 C31 -15.9(5)
C24 C23 C32 C27 -8.7(5)
Te2 C23 C32 C27 164.5(3)
C30 C31 C32 C23 177.9(4)
S2 C31 C32 C23 -2.7(5)
C30 C31 C32 C27 -2.6(5)
S2 C31 C32 C27 176.9(3)
C28 C27 C32 C23 -176.2(3)
C26 C27 C32 C23 4.8(5)
C28 C27 C32 C31 4.2(5)
C26 C27 C32 C31 -174.8(3)
C30 C31 S2 C39 95.9(3)
C32 C31 S2 C39 -83.6(3)
C38 C33 C34 C35 1.1(6)
Te2 C33 C34 C35 176.6(3)
C33 C34 C35 C36 -0.6(6)
C34 C35 C36 C37 -0.4(6)
C35 C36 C37 C38 0.8(6)
C36 C37 C38 C33 -0.3(6)
C34 C33 C38 C37 -0.7(6)
Te2 C33 C38 C37 -176.2(3)
C31 S2 C39 C40 169.0(3)
C31 S2 C39 C44 -13.1(4)
C44 C39 C40 C41 -0.6(6)
S2 C39 C40 C41 177.4(3)
C39 C40 C41 C42 1.3(6)
C40 C41 C42 C43 -0.7(7)
C41 C42 C43 C44 -0.6(6)
C42 C43 C44 C39 1.3(6)
C40 C39 C44 C43 -0.7(6)
S2 C39 C44 C43 -178.6(3)
